data_2006539
loop_
_publ_author_name
'Carballo, Rosa'
'Fern\'andez-Su\'arez, Miryam'
'Mu\~noz, Luis'
'Riguera, Ricardo'
'Maichle-M\"ossmer, C\"acilia'

_publ_section_title
;
 Absolute Configuration of an Intermediate in the Asymmetric Synthesis
 of Natural \b-Hydroxy and \b-Amino Acids
;
_journal_issue 9
_journal_name_full 'Acta Crystallographica Section C'
_journal_page_first 1312
_journal_page_last 1314
_journal_paper_doi 10.1107/S0108270197005957
_journal_volume 53
_journal_year 1997
_chemical_formula_sum 'C19 H23 N O4'
_chemical_formula_weight 329.38
_chemical_name_systematic
;
(4R,5S,2'S,3'S)-3-(3'-hydroxy-2'-methyl-7'-octinoyl)-5-phenyl-
4-methyl-2-oxazolidinone
;
_space_group_IT_number 19
_symmetry_cell_setting orthorhombic
_symmetry_space_group_name_Hall 'P 2ac 2ab'
_symmetry_space_group_name_H-M 'P 21 21 21'
_cell_angle_alpha 90.00
_cell_angle_beta 90.00
_cell_angle_gamma 90.00
_cell_formula_units_Z 4
_cell_length_a 6.9300(2)
_cell_length_b 15.5478(15)
_cell_length_c 16.5453(13)
_cell_measurement_reflns_used 25
_cell_measurement_temperature 223(2)
_cell_measurement_theta_max 26.74
_cell_measurement_theta_min 17.80
_cell_volume 1782.7(2)
_computing_cell_refinement 'CAD-4  Software'
_computing_data_collection 'CAD-4 Software (Enraf-Nonius, 1989)'
_computing_data_reduction 'CAD-4 Software, SDP (Frenz, 1983)'
_computing_molecular_graphics 'ZORTEP (Zsolnai, 1994)'
_computing_publication_material SHELXL93
_computing_structure_refinement SHELXL93
_computing_structure_solution 'SHELXS86 (Sheldrick, 1990)'
_diffrn_ambient_temperature 223(2)
_diffrn_measurement_device 'CAD4 ENRAF NONIUS'
_diffrn_measurement_method '\w scans'
_diffrn_radiation_monochromator graphite
_diffrn_radiation_source 'fine-focus sealed tube'
_diffrn_radiation_type CuK\a
_diffrn_radiation_wavelength 1.5418
_diffrn_reflns_av_R_equivalents 0.0217
_diffrn_reflns_av_sigmaI/netI 0.0203
_diffrn_reflns_limit_h_max 7
_diffrn_reflns_limit_h_min 0
_diffrn_reflns_limit_k_max 18
_diffrn_reflns_limit_k_min -1
_diffrn_reflns_limit_l_max 19
_diffrn_reflns_limit_l_min -19
_diffrn_reflns_number 3467
_diffrn_reflns_theta_max 64.79
_diffrn_reflns_theta_min 5.34
_diffrn_standards_decay_% 0
_diffrn_standards_interval_count 200
_diffrn_standards_interval_time 3600
_diffrn_standards_number 3
_exptl_absorpt_coefficient_mu 0.698
_exptl_absorpt_correction_T_max 0.9986
_exptl_absorpt_correction_T_min 0.9784
_exptl_absorpt_correction_type '\y scans'
_exptl_absorpt_process_details '(North, Phillips & Mathews, 1968)'
_exptl_crystal_colour colourless
_exptl_crystal_density_diffrn 1.227
_exptl_crystal_density_method 'not measured'
_exptl_crystal_description prism
_exptl_crystal_F_000 704
_exptl_crystal_size_max 0.40
_exptl_crystal_size_mid 0.30
_exptl_crystal_size_min 0.25
_refine_diff_density_max 0.272
_refine_diff_density_min -0.139
_refine_ls_abs_structure_details 'Flack (1983)'
_refine_ls_abs_structure_Flack -0.0(2)
_refine_ls_extinction_coef 0.0081(6)
_refine_ls_extinction_method 'SHELXL93 (Sheldrick, 1993)'
_refine_ls_goodness_of_fit_all 1.043
_refine_ls_goodness_of_fit_obs 1.041
_refine_ls_hydrogen_treatment refall
_refine_ls_matrix_type full
_refine_ls_number_parameters 310
_refine_ls_number_reflns 2858
_refine_ls_number_restraints 0
_refine_ls_restrained_S_all 1.043
_refine_ls_restrained_S_obs 1.041
_refine_ls_R_factor_all 0.0361
_refine_ls_R_factor_obs .0348
_refine_ls_shift/esd_max 0.001
_refine_ls_shift/esd_mean 0.000
_refine_ls_structure_factor_coef Fsqd
_refine_ls_weighting_details 'w = 1/[\s^2^(Fo^2^)+(0.0568P)^2^+0.3437P] where P=(Fo^2^+2Fc^2^)/3'
_refine_ls_weighting_scheme calc
_refine_ls_wR_factor_all 0.0948
_refine_ls_wR_factor_obs .0930
_reflns_number_observed 2769
_reflns_number_total 2858
_reflns_observed_criterion >2sigma(I)
_cod_data_source_file sx1016.cif
_cod_data_source_block mir
_cod_depositor_comments
;
The following automatic conversions were performed:
'_geom_bond_publ_flag' value 'Y' changed to 'y' according to
'/home/saulius/struct/CIF-dictionaries/cif_core.dic' dictionary named
'cif_core.dic' version 2.4.1 from 2010-06-29 (25 times).

Automatic conversion script
Id: cif_fix_enum 1527 2010-12-29 10:47:43Z saulius 

The following automatic conversions were performed:

'_geom_bond_publ_flag' value 'Y' changed to 'y' according to
/home/saulius/struct/CIF-dictionaries/cif_core.dic dictionary named
'cif_core.dic' version 2.4.1 from 2010-06-29 (25
times).

'_geom_angle_publ_flag' value 'Y' changed to 'y' according
to /home/saulius/struct/CIF-dictionaries/cif_core.dic dictionary
named 'cif_core.dic' version 2.4.1 from 2010-06-29 (34 times).

Automatic conversion script
Id: cif_fix_values 1715 2011-07-08 13:25:40Z adriana 
;
_cod_database_code 2006539

loop_
_symmetry_equiv_pos_as_xyz
'x, y, z'
'-x+1/2, -y, z+1/2'
'x+1/2, -y+1/2, -z'
'-x, y+1/2, -z+1/2'

loop_
_atom_site_aniso_label
_atom_site_aniso_U_11
_atom_site_aniso_U_22
_atom_site_aniso_U_33
_atom_site_aniso_U_12
_atom_site_aniso_U_13
_atom_site_aniso_U_23
O1 .0339(8) .0579(8) .0417(7) -.0098(6) .0081(6) -.0120(6)
O2 .0501(9) .0491(8) .0490(7) -.0105(6) .0095(7) -.0106(6)
O31 .0426(9) .0611(8) .0492(7) -.0157(7) .0131(6) -.0106(7)
O33 .0429(9) .0540(8) .0451(7) .0051(6) -.0017(6) .0098(6)
N3 .0300(8) .0402(7) .0309(7) -.0014(6) .0014(6) -.0029(6)
C2 .0331(10) .0464(10) .0300(8) -.0026(8) .0002(7) -.0002(7)
C4 .0365(11) .0421(9) .0325(8) -.0012(8) .0040(7) -.0030(7)
C5 .0335(11) .0461(10) .0315(9) .0039(8) -.0030(7) .0008(8)
C31 .0301(10) .0466(10) .0316(8) .0000(8) .0008(7) .0024(7)
C32 .0337(11) .0430(9) .0348(9) .0057(8) .0033(8) .0005(8)
C33 .0322(12) .0472(10) .0337(9) .0023(8) .0031(7) -.0001(7)
C34 .056(2) .0626(13) .0460(11) .0037(11) .0029(10) -.0142(10)
C35 .0572(15) .0714(14) .0465(11) -.0052(11) .0060(11) -.0139(11)
C36 .060(2) .078(2) .0549(13) -.0111(13) .0076(11) -.0103(13)
C37 .057(2) .0578(13) .077(2) -.0096(11) -.0027(13) -.0159(12)
C38 .073(2) .074(2) .085(2) -.0071(15) -.013(2) -.022(2)
C41 .0327(14) .087(2) .0403(10) -.0008(11) -.0023(9) -.0153(11)
C51 .0262(10) .0476(10) .0327(8) .0079(7) -.0005(7) .0022(7)
C52 .0407(12) .0512(10) .0370(9) .0015(9) .0024(8) .0032(8)
C53 .0506(14) .0674(13) .0375(10) -.0055(11) .0089(9) .0088(10)
C54 .0457(13) .0812(15) .0338(9) .0089(11) .0083(9) -.0031(10)
C55 .063(2) .0581(12) .0441(11) .0166(11) .0034(10) -.0067(10)
C56 .0535(13) .0483(11) .0407(10) .0072(9) .0055(9) .0037(8)
C321 .0357(13) .0601(13) .0576(12) .0091(10) .0057(10) -.0070(11)

loop_
_atom_site_label
_atom_site_fract_x
_atom_site_fract_y
_atom_site_fract_z
_atom_site_U_iso_or_equiv
_atom_site_thermal_displace_type
_atom_site_calc_flag
_atom_site_refinement_flags
_atom_site_occupancy
_atom_site_disorder_group
_atom_site_type_symbol
O1 -.4983(2) .13486(9) .21219(7) .0445(4) Uani d . 1 . O
O2 -.3625(2) .04139(8) .12821(8) .0494(4) Uani d . 1 . O
O31 .0624(2) .23461(9) .12386(9) .0510(4) Uani d . 1 . O
O33 -.0967(2) .19965(9) -.05624(8) .0473(4) Uani d . 1 . O
N3 -.2147(2) .17233(9) .16053(8) .0337(3) Uani d . 1 . N
C2 -.3566(3) .10916(12) .16257(10) .0365(4) Uani d . 1 . C
C4 -.2521(3) .23806(12) .22322(10) .0371(4) Uani d . 1 . C
C5 -.4698(3) .22395(12) .23583(11) .0371(4) Uani d . 1 . C
C31 -.0477(3) .17452(12) .11348(10) .0361(4) Uani d . 1 . C
C32 -.0139(3) .10444(12) .05199(10) .0372(4) Uani d . 1 . C
C33 -.1450(3) .11881(12) -.02162(10) .0377(4) Uani d . 1 . C
C34 -.1193(4) .0465(2) -.08356(13) .0548(6) Uani d . 1 . C
C35 -.2535(4) .0512(2) -.15615(14) .0584(6) Uani d . 1 . C
C36 -.4602(4) .0326(2) -.1337(2) .0644(6) Uani d . 1 . C
C37 -.5873(4) .0257(2) -.2054(2) .0641(6) Uani d . 1 . C
C38 -.6877(5) .0187(2) -.2631(2) .0772(8) Uani d . 1 . C
C41 -.1276(4) .2240(2) .29715(13) .0534(6) Uani d . 1 . C
C51 -.5521(3) .23727(12) .31913(10) .0355(4) Uani d . 1 . C
C52 -.6118(3) .16928(13) .36700(11) .0429(4) Uani d . 1 . C
C53 -.6959(3) .1850(2) .44173(12) .0518(5) Uani d . 1 . C
C54 -.7197(3) .2675(2) .46910(13) .0536(5) Uani d . 1 . C
C55 -.6595(4) .3353(2) .42229(12) .0552(6) Uani d . 1 . C
C56 -.5768(3) .32043(13) .34710(12) .0475(5) Uani d . 1 . C
C321 .1992(3) .1010(2) .02978(15) .0511(5) Uani d . 1 . C
H4 -.224(3) .2943(13) .1977(13) .041(5) Uiso d . 1 . H
H5 -.539(3) .2575(14) .1978(13) .043(5) Uiso d . 1 . H
H32 -.050(3) .0510(13) .0792(12) .037(5) Uiso d . 1 . H
H33 -.282(3) .1203(12) -.0025(11) .035(5) Uiso d . 1 . H
H38 -.731(6) .020(2) -.306(2) .088(11) Uiso d . 1 . H
H52 -.600(3) .1083(16) .3458(13) .054(6) Uiso d . 1 . H
H53 -.739(4) .1404(15) .4715(14) .056(6) Uiso d . 1 . H
H54 -.773(4) .2792(16) .5144(17) .062(7) Uiso d . 1 . H
H55 -.681(5) .393(2) .4376(17) .083(9) Uiso d . 1 . H
H56 -.538(4) .3689(16) .3155(14) .057(6) Uiso d . 1 . H
H321 .239(4) .1522(16) -.0053(14) .058(7) Uiso d . 1 . H
H322 .222(5) .0540(18) .0060(16) .071(8) Uiso d . 1 . H
H323 .291(4) .1039(16) .0808(16) .068(7) Uiso d . 1 . H
H331 -.196(5) .2257(17) -.0696(16) .065(8) Uiso d . 1 . H
H341 .016(5) .0549(19) -.1038(16) .076(8) Uiso d . 1 . H
H342 -.158(4) -.0126(18) -.0521(16) .072(8) Uiso d . 1 . H
H351 -.202(4) .0049(18) -.2046(17) .072(7) Uiso d . 1 . H
H352 -.246(6) .116(3) -.180(2) .120(12) Uiso d . 1 . H
H361 -.508(5) .083(2) -.0967(18) .089(10) Uiso d . 1 . H
H362 -.469(5) -.024(2) -.0982(18) .092(10) Uiso d . 1 . H
H411 -.164(4) .1691(18) .3232(15) .066(7) Uiso d . 1 . H
H412 -.142(4) .2708(17) .3327(16) .065(7) Uiso d . 1 . H
H413 .002(5) .223(2) .2823(18) .085(10) Uiso d . 1 . H

loop_
_atom_type_symbol
_atom_type_description
_atom_type_scat_dispersion_real
_atom_type_scat_dispersion_imag
_atom_type_scat_source
O O 0.0492 0.0322 'International Tables Vol C Tables 4.2.6.8 and 6.1.1.4'
N N 0.0311 0.0180 'International Tables Vol C Tables 4.2.6.8 and 6.1.1.4'
C C 0.0181 0.0091 'International Tables Vol C Tables 4.2.6.8 and 6.1.1.4'
H H 0.0000 0.0000 'International Tables Vol C Tables 4.2.6.8 and 6.1.1.4'

loop_
_geom_angle_atom_site_label_1
_geom_angle_atom_site_label_2
_geom_angle_atom_site_label_3
_geom_angle
_geom_angle_publ_flag
C2 O1 C5 110.45(14) y
C2 O1 H52 137.8(6) ?
C5 O1 H52 87.4(6) ?
C2 O1 C52 147.48(12) ?
C5 O1 C52 66.42(10) ?
H52 O1 C52 21.4(6) ?
C2 O2 H32 94.4(5) ?
C2 O2 C32 83.13(11) ?
H32 O2 C32 17.5(5) ?
C31 O31 H4 81.7(5) ?
C31 O31 C4 66.43(11) ?
H4 O31 C4 21.2(5) ?
C31 O31 O33 61.72(10) ?
H4 O31 O33 104.0(5) ?
C4 O31 O33 106.68(7) ?
C31 O31 H331 62.8(4) ?
H4 O31 H331 93.0(7) ?
C4 O31 H331 97.8(5) ?
O33 O31 H331 11.7(5) ?
C33 O33 O31 81.79(10) ?
C33 O33 H331 110.0(19) ?
O31 O33 H331 116.6(18) ?
C2 N3 C31 128.13(14) y
C2 N3 C4 110.33(14) y
C31 N3 C4 121.31(14) y
O2 C2 O1 121.8(2) y
O2 C2 N3 129.4(2) y
O1 C2 N3 108.80(14) y
N3 C4 C41 111.6(2) y
N3 C4 C5 99.68(14) y
C41 C4 C5 115.4(2) y
N3 C4 O31 54.86(9) ?
C41 C4 O31 91.65(13) ?
C5 C4 O31 149.48(13) ?
N3 C4 H4 106.1(12) ?
C41 C4 H4 111.2(13) ?
C5 C4 H4 112.0(13) ?
O31 C4 H4 66.8(12) ?
O1 C5 C51 109.0(2) y
O1 C5 C4 103.46(15) y
C51 C5 C4 118.4(2) y
O1 C5 H5 106.0(13) ?
C51 C5 H5 109.8(13) ?
C4 C5 H5 109.2(13) ?
O31 C31 N3 117.4(2) y
O31 C31 C32 123.5(2) y
N3 C31 C32 119.2(2) y
C31 C32 C321 109.8(2) y
C31 C32 C33 109.75(15) y
C321 C32 C33 112.8(2) y
C31 C32 O2 79.72(10) ?
C321 C32 O2 154.42(15) ?
C33 C32 O2 84.32(11) ?
C31 C32 H32 105.3(11) ?
C321 C32 H32 109.2(12) ?
C33 C32 H32 109.7(12) ?
O2 C32 H32 45.5(12) ?
O33 C33 C34 110.6(2) y
O33 C33 C32 108.0(2) y
C34 C33 C32 110.8(2) y
O33 C33 H33 109.3(11) ?
C34 C33 H33 109.8(11) ?
C32 C33 H33 108.3(11) ?
C35 C34 C33 115.0(2) y
C35 C34 H341 107.6(16) ?
C33 C34 H341 103.7(16) ?
C35 C34 H342 105.6(14) ?
C33 C34 H342 105.7(14) ?
H341 C34 H342 120.(2) ?
C36 C35 C34 112.2(2) y
C36 C35 H351 110.6(14) ?
C34 C35 H351 109.5(14) ?
C36 C35 H352 108.(2) ?
C34 C35 H352 108.(2) ?
H351 C35 H352 109.(2) ?
C37 C36 C35 112.5(2) y
C37 C36 H361 109.4(18) ?
C35 C36 H361 107.4(19) ?
C37 C36 H362 110.6(18) ?
C35 C36 H362 110.7(19) ?
H361 C36 H362 106.(2) ?
C38 C37 C36 178.7(3) y
C37 C38 H38 165.(3) ?
C4 C41 H411 109.4(16) ?
C4 C41 H412 109.3(16) ?
H411 C41 H412 112.(2) ?
C4 C41 H413 109.9(19) ?
H411 C41 H413 110.(3) ?
H412 C41 H413 107.(3) ?
C56 C51 C52 119.0(2) y
C56 C51 C5 118.8(2) y
C52 C51 C5 122.1(2) y
C51 C52 C53 120.0(2) y
C51 C52 O1 61.78(10) ?
C53 C52 O1 171.9(2) ?
C51 C52 H52 119.4(12) ?
C53 C52 H52 120.5(12) ?
O1 C52 H52 57.9(12) ?
C54 C53 C52 120.6(2) y
C54 C53 H53 120.0(15) ?
C52 C53 H53 119.3(15) ?
C53 C54 C55 119.7(2) y
C53 C54 H54 122.7(17) ?
C55 C54 H54 117.6(17) ?
C54 C55 C56 120.2(2) y
C54 C55 H55 122.1(18) ?
C56 C55 H55 117.6(18) ?
C51 C56 C55 120.4(2) y
C51 C56 H56 121.3(14) ?
C55 C56 H56 118.3(14) ?
C32 C321 H321 111.7(15) ?
C32 C321 H322 109.(2) ?
H321 C321 H322 111.(2) ?
C32 C321 H323 113.0(14) ?
H321 C321 H323 105.(2) ?
H322 C321 H323 107.(2) ?

loop_
_geom_bond_atom_site_label_1
_geom_bond_atom_site_label_2
_geom_bond_site_symmetry_2
_geom_bond_distance
_geom_bond_publ_flag
O1 C2 . 1.341(2) y
O1 C5 . 1.453(2) y
O2 C2 . 1.198(2) y
O31 C31 . 1.218(2) y
O33 C33 . 1.421(2) y
O33 H331 . .83(3) ?
N3 C2 . 1.390(2) y
N3 C31 . 1.396(2) y
N3 C4 . 1.479(2) y
C4 C41 . 1.513(3) y
C4 C5 . 1.539(3) y
C4 H4 . .99(2) ?
C5 C51 . 1.506(2) y
C5 H5 . .95(2) ?
C31 C32 . 1.509(2) y
C32 C321 . 1.523(3) y
C32 C33 . 1.536(3) y
C32 H32 . .98(2) ?
C33 C34 . 1.532(3) y
C33 H33 . 1.00(2) ?
C34 C35 . 1.521(3) y
C34 H341 . 1.01(3) ?
C34 H342 . 1.09(3) ?
C35 C36 . 1.507(4) y
C35 H351 . 1.14(3) ?
C35 H352 . 1.09(4) ?
C36 C37 . 1.481(4) y
C36 H361 . 1.05(3) ?
C36 H362 . 1.05(3) ?
C37 C38 . 1.187(4) y
C38 H38 . .77(3) ?
C41 H411 . .99(3) ?
C41 H412 . .94(3) ?
C41 H413 . .93(4) ?
C51 C56 . 1.384(3) y
C51 C52 . 1.384(3) y
C52 C53 . 1.389(3) y
C52 H52 . 1.01(2) ?
C53 C54 . 1.370(3) y
C53 H53 . .90(2) ?
C54 C55 . 1.373(3) y
C54 H54 . .86(3) ?
C55 C56 . 1.389(3) y
C55 H55 . .95(3) ?
C56 H56 . .96(2) ?
C321 H321 . 1.02(3) ?
C321 H322 . .84(3) ?
C321 H323 . 1.06(3) ?

loop_
_geom_contact_atom_site_label_1
_geom_contact_atom_site_label_2
_geom_contact_distance
O1 H52 2.36(2)
O1 C52 2.732(2)
O2 H32 2.32(2)
O2 C32 2.896(2)
O31 H4 2.51(2)
O31 C4 2.730(2)
O31 O33 3.223(2)
O31 H331 3.67(3)

loop_
_cod_related_entry_id
_cod_related_entry_database
_cod_related_entry_code
1 ChemSpider 21186281
